data_7116978
loop_
_publ_author_name
'Devalina Ray'
'T. Manikandan'
'Arup Roy'
'Krishna N. Tripathi'
'Ravi P. Singh'

_publ_section_title
;
 Ligand-promoted intramolecular dehydrogenative cross-coupling using a Cu
 catalyst: direct access to polycyclic heteroarenes
;
_journal_name_full Chem.Commun.
_journal_page_first 7065
_journal_paper_doi 10.1039/C5cc01817J
_journal_volume 51
_journal_year 2015
_chemical_formula_sum 'C18 H14 F3 N3 O3'
_chemical_formula_weight 62.03
_chemical_melting_point 427.15
_chemical_name_systematic
'ethyl 12-formyl-2-(trifluoromethyl)-5,6-dihydropyrazolo (5',1':3,4) pyrazino [1,2-a] indole-1-carboxylate'
_chemical_properties_physical Moisture-sensitive
_space_group_IT_number 14
_symmetry_cell_setting monoclinic
_symmetry_space_group_name_Hall '-P 2yn'
_symmetry_space_group_name_H-M 'P 1 21/n 1'
_atom_sites_solution_hydrogens geom
_atom_sites_solution_primary direct
_atom_sites_solution_secondary difmap
_audit_creation_method SHELXL-97
_audit_update_record
;
2015-01-15 deposited with the CCDC.
2015-03-18 downloaded from the CCDC.
;
_cell_angle_alpha 90.00
_cell_angle_beta 105.89(2)
_cell_angle_gamma 90.00
_cell_formula_units_Z 4
_cell_length_a 11.296(12)
_cell_length_b 13.615(14)
_cell_length_c 11.516(12)
_cell_measurement_reflns_used 1379
_cell_measurement_temperature 273(2)
_cell_measurement_theta_max 20.41
_cell_measurement_theta_min 2.37
_cell_volume 1703(3)
_computing_cell_refinement 'Bruker SMART'
_computing_data_collection 'Bruker SMART'
_computing_data_reduction 'Bruker SAINT'
_computing_molecular_graphics 'Bruker SHELXTL'
_computing_publication_material 'Bruker SHELXTL'
_computing_structure_refinement 'SHELXL-97 (Sheldrick, 1997)'
_computing_structure_solution 'SHELXS-97 (Sheldrick, 1990)'
_diffrn_ambient_temperature 273(2)
_diffrn_measured_fraction_theta_full 0.996
_diffrn_measured_fraction_theta_max 0.996
_diffrn_measurement_device_type 'CCD area detector'
_diffrn_measurement_method 'phi and omega scans'
_diffrn_radiation_monochromator graphite
_diffrn_radiation_source 'fine-focus sealed tube'
_diffrn_radiation_type MoK\a
_diffrn_radiation_wavelength 0.71073
_diffrn_reflns_av_R_equivalents 0.0428
_diffrn_reflns_av_sigmaI/netI 0.0571
_diffrn_reflns_limit_h_max 13
_diffrn_reflns_limit_h_min -13
_diffrn_reflns_limit_k_max 14
_diffrn_reflns_limit_k_min -16
_diffrn_reflns_limit_l_max 12
_diffrn_reflns_limit_l_min -13
_diffrn_reflns_number 8417
_diffrn_reflns_theta_full 25.00
_diffrn_reflns_theta_max 25.00
_diffrn_reflns_theta_min 2.24
_exptl_absorpt_coefficient_mu 0.190
_exptl_absorpt_correction_type none
_exptl_crystal_colour colourless
_exptl_crystal_density_diffrn 1.693
_exptl_crystal_density_meas 0
_exptl_crystal_density_method 'not measured'
_exptl_crystal_description parallelepiped
_exptl_crystal_F_000 868
_exptl_crystal_recrystallization_method 'Re-crystallisation from solvent: Ethyl acetate'
_refine_diff_density_max 0.440
_refine_diff_density_min -0.367
_refine_diff_density_rms 0.044
_refine_ls_extinction_method none
_refine_ls_goodness_of_fit_ref 1.077
_refine_ls_hydrogen_treatment mixed
_refine_ls_matrix_type full
_refine_ls_number_parameters 245
_refine_ls_number_reflns 2989
_refine_ls_number_restraints 0
_refine_ls_restrained_S_all 1.077
_refine_ls_R_factor_all 0.1032
_refine_ls_R_factor_gt 0.0760
_refine_ls_shift/su_max 0.000
_refine_ls_shift/su_mean 0.000
_refine_ls_structure_factor_coef Fsqd
_refine_ls_weighting_details 'calc w=1/[\s^2^(Fo^2^)+(0.0435P)^2^+1.7712P] where P=(Fo^2^+2Fc^2^)/3'
_refine_ls_weighting_scheme calc
_refine_ls_wR_factor_gt 0.1505
_refine_ls_wR_factor_ref 0.1624
_reflns_number_gt 2217
_reflns_number_total 2989
_reflns_threshold_expression >2sigma(I)
_cod_data_source_file c5cc01817j2.cif
_cod_data_source_block arup1m
_cod_depositor_comments
;

2017-12-01
Z value changed to the correct value. Original value was absurd
                 miguel
;
_cod_original_formula_units_Z 28
_cod_original_cell_volume 1704(3)
_cod_original_sg_symbol_H-M P2(1)/n
_cod_database_code 7116978

loop_
_symmetry_equiv_pos_as_xyz
'x, y, z'
'-x+1/2, y+1/2, -z+1/2'
'-x, -y, -z'
'x-1/2, -y-1/2, z-1/2'

loop_
_atom_site_label
_atom_site_type_symbol
_atom_site_fract_x
_atom_site_fract_y
_atom_site_fract_z
_atom_site_U_iso_or_equiv
_atom_site_adp_type
_atom_site_occupancy
_atom_site_symmetry_multiplicity
_atom_site_calc_flag
_atom_site_refinement_flags
_atom_site_disorder_assembly
_atom_site_disorder_group
C1 C 0.4228(3) 0.0150(2) 0.7625(3) 0.0389(8) Uani 1 1 d . . .
C2 C 0.5170(3) 0.0186(2) 0.6985(3) 0.0396(8) Uani 1 1 d . . .
C3 C 0.3440(3) -0.0476(3) 0.9047(3) 0.0426(8) Uani 1 1 d . . .
C4 C 0.2745(3) 0.0365(2) 0.8576(3) 0.0441(8) Uani 1 1 d . . .
C5 C 0.6640(3) 0.0399(3) 0.6098(3) 0.0453(8) Uani 1 1 d . . .
C6 C 0.5258(3) -0.1375(2) 0.8616(3) 0.0440(8) Uani 1 1 d . . .
H6A H 0.4965 -0.1965 0.8917 0.053 Uiso 1 1 calc R . .
H6B H 0.6002 -0.1160 0.9206 0.053 Uiso 1 1 calc R . .
C7 C 0.3239(3) 0.0748(2) 0.7643(3) 0.0428(8) Uani 1 1 d . . .
C8 C 0.5723(3) 0.0907(2) 0.6460(3) 0.0411(8) Uani 1 1 d . . .
C9 C 0.2707(3) 0.1510(3) 0.6795(4) 0.0560(10) Uani 1 1 d . . .
H9 H 0.3063 0.1629 0.6170 0.067 Uiso 1 1 calc R . .
C10 C 0.5536(3) 0.1981(3) 0.6405(3) 0.0532(10) Uani 1 1 d . . .
C11 C 0.5043(4) 0.3370(3) 0.7429(4) 0.0611(11) Uani 1 1 d . . .
H11A H 0.4451 0.3585 0.6693 0.073 Uiso 1 1 calc R . .
H11B H 0.5803 0.3731 0.7516 0.073 Uiso 1 1 calc R . .
C12 C 0.1815(3) 0.0670(3) 0.9078(4) 0.0568(10) Uani 1 1 d . . .
H12 H 0.1333 0.1216 0.8777 0.068 Uiso 1 1 calc R . .
C13 C 0.3236(3) -0.1022(3) 0.9992(3) 0.0525(9) Uani 1 1 d . . .
H13 H 0.3693 -0.1581 1.0285 0.063 Uiso 1 1 calc R . .
C14 C 0.1629(3) 0.0144(3) 1.0027(4) 0.0643(11) Uani 1 1 d . . .
H14 H 0.1025 0.0348 1.0384 0.077 Uiso 1 1 calc R . .
C15 C 0.7610(4) 0.0785(3) 0.5577(4) 0.0589(10) Uani 1 1 d . . .
C16 C 0.5531(3) -0.1587(2) 0.7429(3) 0.0497(9) Uani 1 1 d . . .
H16A H 0.6245 -0.2012 0.7560 0.060 Uiso 1 1 calc R . .
H16B H 0.4836 -0.1918 0.6887 0.060 Uiso 1 1 calc R . .
C17 C 0.2321(4) -0.0690(3) 1.0472(4) 0.0630(11) Uani 1 1 d . . .
H17 H 0.2159 -0.1031 1.1111 0.076 Uiso 1 1 calc R . .
C18 C 0.4562(4) 0.3550(3) 0.8479(4) 0.0795(14) Uani 1 1 d . . .
H18A H 0.3830 0.3168 0.8400 0.119 Uiso 1 1 calc R . .
H18B H 0.4372 0.4235 0.8514 0.119 Uiso 1 1 calc R . .
H18C H 0.5171 0.3365 0.9205 0.119 Uiso 1 1 calc R . .
F1 F 0.8337(3) 0.1401(2) 0.6300(3) 0.1204(13) Uani 1 1 d . . .
F2 F 0.8309(2) 0.0094(2) 0.5327(3) 0.0965(9) Uani 1 1 d . . .
F3 F 0.7154(2) 0.1246(2) 0.4531(3) 0.0950(9) Uani 1 1 d . . .
N1 N 0.4318(2) -0.06031(19) 0.8432(2) 0.0404(7) Uani 1 1 d . . .
N2 N 0.5767(2) -0.06591(19) 0.6901(3) 0.0453(7) Uani 1 1 d . . .
N3 N 0.6677(3) -0.0550(2) 0.6374(3) 0.0512(8) Uani 1 1 d . . .
O1 O 0.5623(4) 0.2485(2) 0.5586(3) 0.1130(15) Uani 1 1 d . . .
O2 O 0.5265(2) 0.23176(16) 0.7374(2) 0.0512(7) Uani 1 1 d . . .
O3 O 0.1833(3) 0.2005(2) 0.6834(3) 0.0844(10) Uani 1 1 d . . .

loop_
_atom_site_aniso_label
_atom_site_aniso_U_11
_atom_site_aniso_U_22
_atom_site_aniso_U_33
_atom_site_aniso_U_23
_atom_site_aniso_U_13
_atom_site_aniso_U_12
C1 0.0403(18) 0.0351(18) 0.0417(19) -0.0003(15) 0.0117(15) -0.0032(14)
C2 0.0427(18) 0.0355(19) 0.0390(18) -0.0020(15) 0.0085(15) 0.0019(14)
C3 0.0399(18) 0.050(2) 0.0387(19) -0.0039(16) 0.0120(15) -0.0109(15)
C4 0.0334(17) 0.047(2) 0.050(2) -0.0082(17) 0.0080(15) -0.0033(15)
C5 0.051(2) 0.042(2) 0.047(2) -0.0010(17) 0.0190(17) -0.0049(16)
C6 0.0406(18) 0.039(2) 0.052(2) 0.0067(16) 0.0113(16) -0.0009(15)
C7 0.0384(17) 0.0397(19) 0.050(2) -0.0024(16) 0.0112(15) -0.0005(15)
C8 0.0484(19) 0.0361(19) 0.0411(19) 0.0018(15) 0.0160(16) -0.0027(15)
C9 0.047(2) 0.050(2) 0.070(3) 0.005(2) 0.0144(19) 0.0039(18)
C10 0.068(2) 0.045(2) 0.056(2) 0.0023(19) 0.032(2) -0.0035(18)
C11 0.076(3) 0.041(2) 0.072(3) 0.0007(19) 0.030(2) 0.0061(19)
C12 0.044(2) 0.064(3) 0.065(3) -0.014(2) 0.0200(19) -0.0055(18)
C13 0.051(2) 0.056(2) 0.050(2) -0.0020(19) 0.0136(18) -0.0120(17)
C14 0.044(2) 0.087(3) 0.067(3) -0.023(2) 0.025(2) -0.015(2)
C15 0.067(3) 0.055(2) 0.062(3) 0.000(2) 0.031(2) -0.002(2)
C16 0.054(2) 0.034(2) 0.065(2) 0.0029(17) 0.0245(18) 0.0032(16)
C17 0.060(2) 0.084(3) 0.048(2) -0.006(2) 0.021(2) -0.023(2)
C18 0.094(3) 0.065(3) 0.093(3) -0.011(3) 0.048(3) 0.005(2)
F1 0.121(2) 0.148(3) 0.112(2) -0.059(2) 0.065(2) -0.088(2)
F2 0.0917(19) 0.0896(19) 0.136(2) 0.0081(17) 0.0772(18) 0.0119(15)
F3 0.0887(18) 0.122(2) 0.0886(19) 0.0370(17) 0.0490(16) 0.0033(16)
N1 0.0419(15) 0.0358(16) 0.0450(16) 0.0038(13) 0.0142(13) -0.0007(12)
N2 0.0509(17) 0.0363(17) 0.0539(18) 0.0014(13) 0.0232(15) 0.0031(13)
N3 0.0528(18) 0.050(2) 0.0573(19) -0.0022(15) 0.0253(15) 0.0015(14)
O1 0.222(4) 0.0512(19) 0.106(3) 0.0178(19) 0.113(3) 0.012(2)
O2 0.0720(17) 0.0378(14) 0.0504(15) 0.0039(11) 0.0280(13) 0.0049(11)
O3 0.0670(19) 0.073(2) 0.114(3) 0.0236(18) 0.0275(18) 0.0323(16)

loop_
_atom_type_symbol
_atom_type_description
_atom_type_scat_dispersion_real
_atom_type_scat_dispersion_imag
_atom_type_scat_source
C C 0.0033 0.0016 'International Tables Vol C Tables 4.2.6.8 and 6.1.1.4'
H H 0.0000 0.0000 'International Tables Vol C Tables 4.2.6.8 and 6.1.1.4'
N N 0.0061 0.0033 'International Tables Vol C Tables 4.2.6.8 and 6.1.1.4'
O O 0.0106 0.0060 'International Tables Vol C Tables 4.2.6.8 and 6.1.1.4'
F F 0.0171 0.0103 'International Tables Vol C Tables 4.2.6.8 and 6.1.1.4'

loop_
_geom_angle_atom_site_label_1
_geom_angle_atom_site_label_2
_geom_angle_atom_site_label_3
_geom_angle
_geom_angle_site_symmetry_1
_geom_angle_site_symmetry_3
N1 C1 C7 109.9(3) . .
N1 C1 C2 116.2(3) . .
C7 C1 C2 133.9(3) . .
N2 C2 C8 106.1(3) . .
N2 C2 C1 117.3(3) . .
C8 C2 C1 136.4(3) . .
N1 C3 C13 129.3(3) . .
N1 C3 C4 107.9(3) . .
C13 C3 C4 122.8(3) . .
C12 C4 C3 119.1(3) . .
C12 C4 C7 133.8(3) . .
C3 C4 C7 107.0(3) . .
N3 C5 C8 112.7(3) . .
N3 C5 C15 117.6(3) . .
C8 C5 C15 129.4(3) . .
N1 C6 C16 109.0(3) . .
N1 C6 H6A 109.9 . .
C16 C6 H6A 109.9 . .
N1 C6 H6B 109.9 . .
C16 C6 H6B 109.9 . .
H6A C6 H6B 108.3 . .
C1 C7 C4 106.1(3) . .
C1 C7 C9 127.0(3) . .
C4 C7 C9 126.4(3) . .
C2 C8 C5 103.8(3) . .
C2 C8 C10 130.0(3) . .
C5 C8 C10 125.8(3) . .
O3 C9 C7 124.8(4) . .
O3 C9 H9 117.6 . .
C7 C9 H9 117.6 . .
O1 C10 O2 124.0(4) . .
O1 C10 C8 124.2(4) . .
O2 C10 C8 111.8(3) . .
O2 C11 C18 107.8(3) . .
O2 C11 H11A 110.1 . .
C18 C11 H11A 110.1 . .
O2 C11 H11B 110.1 . .
C18 C11 H11B 110.1 . .
H11A C11 H11B 108.5 . .
C14 C12 C4 118.2(4) . .
C14 C12 H12 120.9 . .
C4 C12 H12 120.9 . .
C17 C13 C3 116.3(4) . .
C17 C13 H13 121.8 . .
C3 C13 H13 121.8 . .
C12 C14 C17 121.8(4) . .
C12 C14 H14 119.1 . .
C17 C14 H14 119.1 . .
F1 C15 F2 106.9(4) . .
F1 C15 F3 107.1(4) . .
F2 C15 F3 104.4(3) . .
F1 C15 C5 112.1(3) . .
F2 C15 C5 113.0(3) . .
F3 C15 C5 112.8(3) . .
N2 C16 C6 108.5(3) . .
N2 C16 H16A 110.0 . .
C6 C16 H16A 110.0 . .
N2 C16 H16B 110.0 . .
C6 C16 H16B 110.0 . .
H16A C16 H16B 108.4 . .
C13 C17 C14 121.8(4) . .
C13 C17 H17 119.1 . .
C14 C17 H17 119.1 . .
C11 C18 H18A 109.5 . .
C11 C18 H18B 109.5 . .
H18A C18 H18B 109.5 . .
C11 C18 H18C 109.5 . .
H18A C18 H18C 109.5 . .
H18B C18 H18C 109.5 . .
C1 N1 C3 108.9(3) . .
C1 N1 C6 123.4(3) . .
C3 N1 C6 127.6(3) . .
N3 N2 C2 113.5(3) . .
N3 N2 C16 122.4(3) . .
C2 N2 C16 123.8(3) . .
C5 N3 N2 103.8(3) . .
C10 O2 C11 117.5(3) . .

loop_
_geom_bond_atom_site_label_1
_geom_bond_atom_site_label_2
_geom_bond_distance
_geom_bond_site_symmetry_2
C1 N1 1.369(4) .
C1 C7 1.387(4) .
C1 C2 1.452(5) .
C2 N2 1.350(4) .
C2 C8 1.388(5) .
C3 N1 1.378(4) .
C3 C13 1.389(5) .
C3 C4 1.410(5) .
C4 C12 1.395(5) .
C4 C7 1.437(5) .
C5 N3 1.328(5) .
C5 C8 1.400(5) .
C5 C15 1.483(5) .
C6 N1 1.468(4) .
C6 C16 1.509(5) .
C6 H6A 0.9700 .
C6 H6B 0.9700 .
C7 C9 1.439(5) .
C8 C10 1.477(5) .
C9 O3 1.207(4) .
C9 H9 0.9300 .
C10 O1 1.191(4) .
C10 O2 1.317(4) .
C11 O2 1.458(4) .
C11 C18 1.476(5) .
C11 H11A 0.9700 .
C11 H11B 0.9700 .
C12 C14 1.370(6) .
C12 H12 0.9300 .
C13 C17 1.375(5) .
C13 H13 0.9300 .
C14 C17 1.394(6) .
C14 H14 0.9300 .
C15 F1 1.302(5) .
C15 F2 1.309(4) .
C15 F3 1.331(5) .
C16 N2 1.458(4) .
C16 H16A 0.9700 .
C16 H16B 0.9700 .
C17 H17 0.9300 .
C18 H18A 0.9600 .
C18 H18B 0.9600 .
C18 H18C 0.9600 .
N2 N3 1.337(4) .

loop_
_geom_torsion_atom_site_label_1
_geom_torsion_atom_site_label_2
_geom_torsion_atom_site_label_3
_geom_torsion_atom_site_label_4
_geom_torsion
_geom_torsion_site_symmetry_1
_geom_torsion_site_symmetry_2
_geom_torsion_site_symmetry_3
_geom_torsion_site_symmetry_4
N1 C1 C2 N2 22.4(4) . . . .
C7 C1 C2 N2 -160.4(3) . . . .
N1 C1 C2 C8 -152.3(4) . . . .
C7 C1 C2 C8 24.9(7) . . . .
N1 C3 C4 C12 -178.0(3) . . . .
C13 C3 C4 C12 0.4(5) . . . .
N1 C3 C4 C7 -0.1(3) . . . .
C13 C3 C4 C7 178.3(3) . . . .
N1 C1 C7 C4 3.7(4) . . . .
C2 C1 C7 C4 -173.5(3) . . . .
N1 C1 C7 C9 -168.5(3) . . . .
C2 C1 C7 C9 14.3(6) . . . .
C12 C4 C7 C1 175.3(4) . . . .
C3 C4 C7 C1 -2.2(3) . . . .
C12 C4 C7 C9 -12.4(6) . . . .
C3 C4 C7 C9 170.1(3) . . . .
N2 C2 C8 C5 -0.1(4) . . . .
C1 C2 C8 C5 175.0(4) . . . .
N2 C2 C8 C10 -173.1(4) . . . .
C1 C2 C8 C10 2.0(7) . . . .
N3 C5 C8 C2 -0.5(4) . . . .
C15 C5 C8 C2 -174.2(4) . . . .
N3 C5 C8 C10 172.9(3) . . . .
C15 C5 C8 C10 -0.7(6) . . . .
C1 C7 C9 O3 178.9(4) . . . .
C4 C7 C9 O3 8.3(6) . . . .
C2 C8 C10 O1 -147.5(4) . . . .
C5 C8 C10 O1 40.8(6) . . . .
C2 C8 C10 O2 32.6(5) . . . .
C5 C8 C10 O2 -139.0(3) . . . .
C3 C4 C12 C14 1.0(5) . . . .
C7 C4 C12 C14 -176.3(4) . . . .
N1 C3 C13 C17 176.9(3) . . . .
C4 C3 C13 C17 -1.1(5) . . . .
C4 C12 C14 C17 -1.6(5) . . . .
N3 C5 C15 F1 -113.4(4) . . . .
C8 C5 C15 F1 60.0(6) . . . .
N3 C5 C15 F2 7.4(5) . . . .
C8 C5 C15 F2 -179.2(4) . . . .
N3 C5 C15 F3 125.6(4) . . . .
C8 C5 C15 F3 -61.0(5) . . . .
N1 C6 C16 N2 50.0(4) . . . .
C3 C13 C17 C14 0.6(5) . . . .
C12 C14 C17 C13 0.8(6) . . . .
C7 C1 N1 C3 -3.9(4) . . . .
C2 C1 N1 C3 173.9(3) . . . .
C7 C1 N1 C6 178.9(3) . . . .
C2 C1 N1 C6 -3.2(4) . . . .
C13 C3 N1 C1 -175.9(3) . . . .
C4 C3 N1 C1 2.4(3) . . . .
C13 C3 N1 C6 1.1(5) . . . .
C4 C3 N1 C6 179.4(3) . . . .
C16 C6 N1 C1 -34.0(4) . . . .
C16 C6 N1 C3 149.4(3) . . . .
C8 C2 N2 N3 0.7(4) . . . .
C1 C2 N2 N3 -175.5(3) . . . .
C8 C2 N2 C16 175.2(3) . . . .
C1 C2 N2 C16 -1.0(5) . . . .
C6 C16 N2 N3 137.7(3) . . . .
C6 C16 N2 C2 -36.3(4) . . . .
C8 C5 N3 N2 0.9(4) . . . .
C15 C5 N3 N2 175.3(3) . . . .
C2 N2 N3 C5 -1.0(4) . . . .
C16 N2 N3 C5 -175.5(3) . . . .
O1 C10 O2 C11 0.9(6) . . . .
C8 C10 O2 C11 -179.3(3) . . . .
C18 C11 O2 C10 170.8(3) . . . .
